data_4342181
loop_
_publ_author_name
'Ding, Ran'
'Huang, Chao'
'Lu, Jingjing'
'Wang, Junning'
'Song, Chuanjun'
'Wu, Jie'
'Hou, Hongwei'
'Fan, Yaoting'

_publ_section_title
;
 Solvent templates induced porous metal-organic materials: conformational
 isomerism and catalytic activity.
;
_journal_issue 4
_journal_name_full 'Inorganic chemistry'
_journal_page_first 1405
_journal_page_last 1413
_journal_paper_doi 10.1021/ic502369y
_journal_volume 54
_journal_year 2015
_chemical_formula_moiety 'C23 H25 Co2 N O13'
_chemical_formula_sum 'C23 H25 Co2 N O13'
_chemical_formula_weight 641.30
_chemical_name_systematic
; 
 ? 
;
_space_group_IT_number 2
_symmetry_cell_setting triclinic
_symmetry_space_group_name_Hall '-P 1'
_symmetry_space_group_name_H-M 'P -1'
_atom_sites_solution_hydrogens geom
_atom_sites_solution_primary direct
_atom_sites_solution_secondary difmap
_audit_creation_method SHELXL-97
_cell_angle_alpha 104.32(3)
_cell_angle_beta 103.67(3)
_cell_angle_gamma 109.51(3)
_cell_formula_units_Z 2
_cell_length_a 10.570(2)
_cell_length_b 10.659(2)
_cell_length_c 13.810(3)
_cell_measurement_reflns_used 3760
_cell_measurement_temperature 293(2)
_cell_measurement_theta_max 27.8804
_cell_measurement_theta_min 1.6240
_cell_volume 1331.5(7)
_computing_cell_refinement 'CrystalClear (Rigaku/MSC Inc., 2006)'
_computing_data_collection 'CrystalClear (Rigaku/MSC Inc., 2006)'
_computing_data_reduction 'CrystalClear (Rigaku/MSC Inc., 2006)'
_computing_molecular_graphics SHELXTL
_computing_publication_material SHELXTL
_computing_structure_refinement 'SHELXL-97 (Sheldrick, 1997)'
_computing_structure_solution 'SHELXS-97 (Sheldrick, 1990)'
_diffrn_ambient_temperature 293(2)
_diffrn_detector_area_resol_mean 28.5714
_diffrn_measured_fraction_theta_full 0.987
_diffrn_measured_fraction_theta_max 0.987
_diffrn_measurement_device_type Saturn724
_diffrn_measurement_method dtprofit.ref
_diffrn_radiation_monochromator graphite
_diffrn_radiation_source 'fine-focus sealed tube'
_diffrn_radiation_type MoK\a
_diffrn_radiation_wavelength 0.71073
_diffrn_reflns_av_R_equivalents 0.0000
_diffrn_reflns_av_sigmaI/netI 0.0520
_diffrn_reflns_limit_h_max 13
_diffrn_reflns_limit_h_min -13
_diffrn_reflns_limit_k_max 13
_diffrn_reflns_limit_k_min -14
_diffrn_reflns_limit_l_max 18
_diffrn_reflns_limit_l_min 0
_diffrn_reflns_number 6252
_diffrn_reflns_theta_full 27.88
_diffrn_reflns_theta_max 27.88
_diffrn_reflns_theta_min 2.18
_diffrn_standards_number 4228
_exptl_absorpt_coefficient_mu 1.313
_exptl_absorpt_correction_T_max 0.7792
_exptl_absorpt_correction_T_min 0.6941
_exptl_absorpt_correction_type numerical
_exptl_absorpt_process_details 'CrystalClear (Rigaku/MSC Inc., 2006)'
_exptl_crystal_colour Purple
_exptl_crystal_density_diffrn 1.600
_exptl_crystal_density_method 'not measured'
_exptl_crystal_description Block
_exptl_crystal_F_000 656
_exptl_crystal_size_max 0.30
_exptl_crystal_size_mid 0.25
_exptl_crystal_size_min 0.20
_platon_squeeze_details
'The unit cell includes a large region of disordered solvent water molecules, which could not be modeled as discrete atomic sites. We employed PLATON/SQUEEZE to calculate the diffraction contribution of the solvent water molecules and, thereby, to produce a set of solvent-free diffraction intensities.Combing single-crystal structures, elemental microanalyses, TGA and the electron count of the SQUEEZE results, about no solvent molecules per asymmetric unit'
_refine_diff_density_max 1.617
_refine_diff_density_min -0.593
_refine_diff_density_rms 0.092
_refine_ls_extinction_method none
_refine_ls_goodness_of_fit_ref 0.959
_refine_ls_hydrogen_treatment mixed
_refine_ls_matrix_type full
_refine_ls_number_parameters 353
_refine_ls_number_reflns 6252
_refine_ls_number_restraints 6
_refine_ls_restrained_S_all 0.960
_refine_ls_R_factor_all 0.0722
_refine_ls_R_factor_gt 0.0563
_refine_ls_shift/su_max 0.001
_refine_ls_shift/su_mean 0.000
_refine_ls_structure_factor_coef Fsqd
_refine_ls_weighting_details 'calc w=1/[\s^2^(Fo^2^)+(0.0900P)^2^+2.1286P] where P=(Fo^2^+2Fc^2^)/3'
_refine_ls_weighting_scheme calc
_refine_ls_wR_factor_gt 0.1505
_refine_ls_wR_factor_ref 0.1642
_reflns_number_gt 4953
_reflns_number_total 6252
_reflns_threshold_expression >2sigma(I)
_cod_data_source_file ic502369y_si_002.cif
_cod_data_source_block 2
_cod_depositor_comments
;
The following automatic conversions were performed:

'_symmetry_cell_setting' value 'Triclinic' changed to 'triclinic'
according to
/usr/data/users/saulius/crontab/automatic-downloads/rss-feeds/ACS/lib/dictionaries/cif_core.dic
dictionary named 'cif_core.dic' version 2.4.2 from 2011-04-26.

'_exptl_absorpt_correction_type' value 'Numerical' changed to
'numerical' according to
/usr/data/users/saulius/crontab/automatic-downloads/rss-feeds/ACS/lib/dictionaries/cif_core.dic
dictionary named 'cif_core.dic' version 2.4.2 from 2011-04-26.

Automatic conversion script
Id: cif_fix_values 3008 2015-01-20 13:52:24Z robertas 

 Adding full bibliography for 4342180--4342182.cif.
;
_cod_original_cell_volume 1331.5(5)
_cod_original_sg_symbol_Hall '-P 1   '
_cod_original_sg_symbol_H-M 'P-1   '
_cod_database_code 4342181

loop_
_symmetry_equiv_pos_as_xyz
'x, y, z'
'-x, -y, -z'

loop_
_atom_site_label
_atom_site_type_symbol
_atom_site_fract_x
_atom_site_fract_y
_atom_site_fract_z
_atom_site_U_iso_or_equiv
_atom_site_adp_type
_atom_site_occupancy
_atom_site_symmetry_multiplicity
_atom_site_calc_flag
_atom_site_refinement_flags
Co1 Co -0.76010(5) 0.47571(6) -0.37607(4) 0.03123(17) Uani 1 1 d .
Co2 Co 0.66874(5) 1.40542(6) 1.07939(4) 0.02790(16) Uani 1 1 d .
O1 O 1.1130(3) 1.4193(4) 0.7037(3) 0.0611(10) Uani 1 1 d .
O2 O 1.1160(3) 1.5137(3) 0.8652(2) 0.0462(8) Uani 1 1 d .
O3 O 0.6482(3) 1.3515(4) 0.9255(2) 0.0427(7) Uani 1 1 d .
O4 O 0.4514(3) 1.2891(4) 0.7900(2) 0.0424(7) Uani 1 1 d .
O5 O 0.6840(3) 1.6113(3) 1.0919(2) 0.0357(6) Uani 1 1 d .
O6 O 0.6136(3) 1.1791(3) 0.46865(19) 0.0347(6) Uani 1 1 d .
O7 O 0.0637(3) 0.8311(3) -0.0538(2) 0.0380(7) Uani 1 1 d .
O8 O -0.0919(3) 0.6314(3) -0.4527(2) 0.0359(7) Uani 1 1 d .
O9 O -0.3242(3) 0.5091(3) -0.50444(19) 0.0371(7) Uani 1 1 d .
O10 O -0.4606(3) 0.6562(3) -0.0777(2) 0.0375(7) Uani 1 1 d .
O11 O -0.5801(3) 0.5873(4) -0.2468(2) 0.0463(8) Uani 1 1 d .
O12 O -0.7998(3) 0.6652(3) -0.3670(2) 0.0431(7) Uani 1 1 d .
O13 O -0.7283(4) 0.2852(4) -0.3866(3) 0.0531(9) Uani 1 1 d .
N1 N 0.6652(5) 1.2128(4) 1.0913(4) 0.0494(10) Uani 1 1 d .
C1 C 1.0520(4) 1.4401(4) 0.7690(3) 0.0335(9) Uani 1 1 d .
C2 C 0.8919(4) 1.3692(4) 0.7291(3) 0.0253(7) Uani 1 1 d .
C3 C 0.8209(4) 1.3011(4) 0.6196(3) 0.0272(7) Uani 1 1 d .
H3 H 0.8732 1.2958 0.5744 0.033 Uiso 1 1 calc R
C4 C 0.6725(4) 1.2412(4) 0.5775(3) 0.0270(7) Uani 1 1 d .
C5 C 0.5942(4) 1.2472(4) 0.6455(3) 0.0249(7) Uani 1 1 d .
H5A H 0.4946 1.2076 0.6178 0.030 Uiso 1 1 calc R
C6 C 0.6666(4) 1.3133(4) 0.7556(2) 0.0214(7) Uani 1 1 d .
C7 C 0.8143(4) 1.3745(4) 0.7973(3) 0.0236(7) Uani 1 1 d .
H7 H 0.8616 1.4191 0.8706 0.028 Uiso 1 1 calc R
C8 C 0.5809(4) 1.3181(4) 0.8285(3) 0.0261(7) Uani 1 1 d .
C9 C 0.6569(7) 1.1152(9) 1.1072(6) 0.087(2) Uani 1 1 d .
C10 C 0.6704(10) 0.9869(8) 1.1387(7) 0.109(3) Uani 1 1 d U
H10A H 0.7181 0.9457 1.0981 0.163 Uiso 1 1 calc R
H10B H 0.5765 0.9163 1.1239 0.163 Uiso 1 1 calc R
H10C H 0.7247 1.0205 1.2134 0.163 Uiso 1 1 calc R
C11 C 0.4623(4) 1.1345(4) 0.4204(3) 0.0309(8) Uani 1 1 d .
H11A H 0.4374 1.2148 0.4394 0.037 Uiso 1 1 calc R
H11B H 0.4097 1.0623 0.4446 0.037 Uiso 1 1 calc R
C12 C 0.4259(4) 1.0749(4) 0.3015(3) 0.0309(8) Uani 1 1 d .
H12A H 0.4654 1.0055 0.2853 0.037 Uiso 1 1 calc R
H12B H 0.4705 1.1513 0.2778 0.037 Uiso 1 1 calc R
C13 C 0.2654(4) 1.0045(4) 0.2402(3) 0.0310(8) Uani 1 1 d .
H13A H 0.2256 1.0742 0.2542 0.037 Uiso 1 1 calc R
H13B H 0.2199 0.9289 0.2643 0.037 Uiso 1 1 calc R
C14 C 0.2344(4) 0.9429(4) 0.1203(3) 0.0304(8) Uani 1 1 d .
H14A H 0.2794 1.0192 0.0966 0.036 Uiso 1 1 calc R
H14B H 0.2764 0.8751 0.1070 0.036 Uiso 1 1 calc R
C15 C 0.0753(4) 0.8693(4) 0.0560(3) 0.0301(8) Uani 1 1 d .
H15A H 0.0301 0.7851 0.0718 0.036 Uiso 1 1 calc R
H15B H 0.0295 0.9330 0.0724 0.036 Uiso 1 1 calc R
C16 C -0.0719(4) 0.7133(4) -0.2347(3) 0.0275(8) Uani 1 1 d .
H16 H 0.0137 0.7334 -0.2479 0.033 Uiso 1 1 calc R
C17 C -0.2016(4) 0.6394(4) -0.3187(3) 0.0249(7) Uani 1 1 d .
C18 C -0.3300(4) 0.6120(4) -0.2992(3) 0.0235(7) Uani 1 1 d .
H18 H -0.4169 0.5633 -0.3558 0.028 Uiso 1 1 calc R
C19 C -0.3281(3) 0.6576(4) -0.1953(2) 0.0223(7) Uani 1 1 d .
C20 C -0.1969(4) 0.7299(4) -0.1100(3) 0.0247(7) Uani 1 1 d .
H20 H -0.1951 0.7590 -0.0402 0.030 Uiso 1 1 calc R
C21 C -0.0701(4) 0.7575(4) -0.1303(3) 0.0261(7) Uani 1 1 d .
C22 C -0.2056(4) 0.5904(4) -0.4311(3) 0.0284(8) Uani 1 1 d .
C23 C -0.4637(4) 0.6314(4) -0.1727(3) 0.0254(7) Uani 1 1 d .

loop_
_atom_site_aniso_label
_atom_site_aniso_U_11
_atom_site_aniso_U_22
_atom_site_aniso_U_33
_atom_site_aniso_U_23
_atom_site_aniso_U_13
_atom_site_aniso_U_12
Co1 0.0221(3) 0.0498(4) 0.0148(2) 0.0073(2) 0.00541(19) 0.0106(2)
Co2 0.0194(2) 0.0437(3) 0.0171(2) 0.0069(2) 0.00545(18) 0.0127(2)
O1 0.0288(16) 0.105(3) 0.052(2) 0.036(2) 0.0242(15) 0.0188(18)
O2 0.0201(13) 0.0562(19) 0.0402(17) -0.0021(15) -0.0047(12) 0.0145(13)
O3 0.0380(16) 0.073(2) 0.0181(13) 0.0125(14) 0.0126(12) 0.0258(16)
O4 0.0299(15) 0.076(2) 0.0292(14) 0.0179(15) 0.0158(12) 0.0274(15)
O5 0.0343(15) 0.0435(16) 0.0316(14) 0.0129(13) 0.0118(12) 0.0188(13)
O6 0.0256(13) 0.0522(17) 0.0133(11) 0.0023(11) 0.0012(10) 0.0116(13)
O7 0.0176(12) 0.0610(19) 0.0164(12) 0.0014(12) 0.0018(10) 0.0061(12)
O8 0.0277(14) 0.0568(18) 0.0199(12) 0.0101(12) 0.0094(11) 0.0155(13)
O9 0.0292(14) 0.0563(18) 0.0141(11) 0.0035(12) 0.0067(10) 0.0114(13)
O10 0.0287(14) 0.065(2) 0.0284(14) 0.0230(14) 0.0166(12) 0.0223(14)
O11 0.0204(14) 0.060(2) 0.0393(16) 0.0028(15) -0.0011(12) 0.0123(14)
O12 0.0385(16) 0.0559(19) 0.0315(15) 0.0110(14) 0.0086(13) 0.0215(15)
O13 0.056(2) 0.058(2) 0.0384(17) 0.0125(16) 0.0041(15) 0.0265(18)
N1 0.066(3) 0.041(2) 0.055(3) 0.023(2) 0.025(2) 0.032(2)
C1 0.0218(18) 0.041(2) 0.036(2) 0.0172(18) 0.0065(16) 0.0113(17)
C2 0.0208(16) 0.0330(19) 0.0210(16) 0.0115(15) 0.0061(13) 0.0093(15)
C3 0.0203(16) 0.040(2) 0.0179(15) 0.0075(15) 0.0068(13) 0.0102(15)
C4 0.0288(18) 0.0337(19) 0.0133(15) 0.0047(14) 0.0044(13) 0.0115(16)
C5 0.0168(15) 0.0303(18) 0.0187(16) 0.0034(14) 0.0033(13) 0.0054(14)
C6 0.0222(16) 0.0261(17) 0.0151(14) 0.0056(13) 0.0067(13) 0.0103(14)
C7 0.0207(16) 0.0293(18) 0.0148(15) 0.0055(13) 0.0015(13) 0.0086(14)
C8 0.0272(18) 0.0328(19) 0.0192(16) 0.0077(14) 0.0093(14) 0.0136(15)
C9 0.063(4) 0.114(6) 0.062(4) 0.007(4) 0.022(3) 0.028(4)
C10 0.121(6) 0.078(4) 0.134(6) 0.055(4) 0.051(5) 0.034(4)
C11 0.0231(17) 0.040(2) 0.0191(16) 0.0045(15) 0.0015(14) 0.0087(16)
C12 0.0272(18) 0.036(2) 0.0171(16) 0.0052(15) 0.0000(14) 0.0073(16)
C13 0.0294(19) 0.0304(19) 0.0201(16) 0.0024(14) 0.0014(14) 0.0071(16)
C14 0.0268(18) 0.036(2) 0.0184(16) 0.0026(15) 0.0009(14) 0.0110(16)
C15 0.0247(18) 0.038(2) 0.0180(16) 0.0030(15) 0.0030(14) 0.0106(16)
C16 0.0210(16) 0.039(2) 0.0193(16) 0.0073(15) 0.0078(13) 0.0108(15)
C17 0.0266(17) 0.0295(18) 0.0138(14) 0.0049(13) 0.0042(13) 0.0102(15)
C18 0.0197(16) 0.0288(18) 0.0164(15) 0.0039(13) 0.0038(13) 0.0084(14)
C19 0.0178(15) 0.0268(17) 0.0153(15) 0.0044(13) 0.0024(12) 0.0056(13)
C20 0.0205(16) 0.0331(19) 0.0129(14) 0.0024(14) 0.0032(13) 0.0083(14)
C21 0.0189(16) 0.0329(19) 0.0158(15) 0.0028(14) 0.0006(13) 0.0063(14)
C22 0.0266(18) 0.040(2) 0.0194(16) 0.0094(15) 0.0083(14) 0.0149(16)
C23 0.0223(17) 0.0260(18) 0.0233(16) 0.0062(14) 0.0061(14) 0.0079(14)

loop_
_atom_type_symbol
_atom_type_description
_atom_type_scat_dispersion_real
_atom_type_scat_dispersion_imag
_atom_type_scat_source
C C 0.0033 0.0016 'International Tables Vol C Tables 4.2.6.8 and 6.1.1.4'
H H 0.0000 0.0000 'International Tables Vol C Tables 4.2.6.8 and 6.1.1.4'
N N 0.0061 0.0033 'International Tables Vol C Tables 4.2.6.8 and 6.1.1.4'
O O 0.0106 0.0060 'International Tables Vol C Tables 4.2.6.8 and 6.1.1.4'
Co Co 0.3494 0.9721 'International Tables Vol C Tables 4.2.6.8 and 6.1.1.4'

loop_
_geom_angle_atom_site_label_1
_geom_angle_atom_site_label_2
_geom_angle_atom_site_label_3
_geom_angle
_geom_angle_site_symmetry_1
_geom_angle_site_symmetry_3
O1 Co1 O11 95.38(14) 1_344 .
O1 Co1 O9 163.93(14) 1_344 2_464
O11 Co1 O9 100.18(12) . 2_464
O1 Co1 O13 87.73(16) 1_344 .
O11 Co1 O13 90.20(14) . .
O9 Co1 O13 88.24(13) 2_464 .
O1 Co1 O12 91.01(15) 1_344 .
O11 Co1 O12 91.27(13) . .
O9 Co1 O12 92.60(12) 2_464 .
O13 Co1 O12 178.15(12) . .
O1 Co1 O8 103.47(13) 1_344 2_464
O11 Co1 O8 161.05(12) . 2_464
O9 Co1 O8 60.88(10) 2_464 2_464
O13 Co1 O8 88.70(12) . 2_464
O12 Co1 O8 90.27(12) . 2_464
O1 Co1 C22 133.63(14) 1_344 2_464
O11 Co1 C22 130.50(13) . 2_464
O9 Co1 C22 30.45(11) 2_464 2_464
O13 Co1 C22 86.08(13) . 2_464
O12 Co1 C22 93.81(12) . 2_464
O8 Co1 C22 30.56(11) 2_464 2_464
O3 Co2 O2 95.31(13) . 2_787
O3 Co2 O10 104.30(12) . 2_576
O2 Co2 O10 160.40(12) 2_787 2_576
O3 Co2 N1 95.28(16) . .
O2 Co2 N1 88.45(16) 2_787 .
O10 Co2 N1 89.87(16) 2_576 .
O3 Co2 O5 92.81(13) . .
O2 Co2 O5 88.62(13) 2_787 .
O10 Co2 O5 90.27(12) 2_576 .
N1 Co2 O5 171.62(14) . .
C1 O1 Co1 155.3(4) . 1_766
C1 O2 Co2 118.0(3) . 2_787
C8 O3 Co2 153.5(3) . .
C4 O6 C11 117.5(3) . .
C21 O7 C15 118.3(3) . .
C22 O8 Co1 84.9(2) . 2_464
C22 O9 Co1 93.3(2) . 2_464
C23 O10 Co2 108.3(2) . 2_576
C23 O11 Co1 166.9(3) . .
C9 N1 Co2 171.3(5) . .
O2 C1 O1 124.0(4) . .
O2 C1 C2 118.3(4) . .
O1 C1 C2 117.7(4) . .
C3 C2 C7 120.1(3) . .
C3 C2 C1 117.7(3) . .
C7 C2 C1 122.1(3) . .
C2 C3 C4 120.3(3) . .
C2 C3 H3 119.9 . .
C4 C3 H3 119.9 . .
O6 C4 C3 115.5(3) . .
O6 C4 C5 124.7(3) . .
C3 C4 C5 119.8(3) . .
C4 C5 C6 119.4(3) . .
C4 C5 H5A 120.3 . .
C6 C5 H5A 120.3 . .
C7 C6 C5 120.7(3) . .
C7 C6 C8 120.2(3) . .
C5 C6 C8 119.0(3) . .
C6 C7 C2 119.6(3) . .
C6 C7 H7 120.2 . .
C2 C7 H7 120.2 . .
O4 C8 O3 124.7(3) . .
O4 C8 C6 119.2(3) . .
O3 C8 C6 116.1(3) . .
N1 C9 C10 171.3(8) . .
C9 C10 H10A 109.5 . .
C9 C10 H10B 109.5 . .
H10A C10 H10B 109.5 . .
C9 C10 H10C 109.5 . .
H10A C10 H10C 109.5 . .
H10B C10 H10C 109.5 . .
O6 C11 C12 107.0(3) . .
O6 C11 H11A 110.3 . .
C12 C11 H11A 110.3 . .
O6 C11 H11B 110.3 . .
C12 C11 H11B 110.3 . .
H11A C11 H11B 108.6 . .
C11 C12 C13 112.8(3) . .
C11 C12 H12A 109.0 . .
C13 C12 H12A 109.0 . .
C11 C12 H12B 109.0 . .
C13 C12 H12B 109.0 . .
H12A C12 H12B 107.8 . .
C12 C13 C14 110.7(3) . .
C12 C13 H13A 109.5 . .
C14 C13 H13A 109.5 . .
C12 C13 H13B 109.5 . .
C14 C13 H13B 109.5 . .
H13A C13 H13B 108.1 . .
C15 C14 C13 112.6(3) . .
C15 C14 H14A 109.1 . .
C13 C14 H14A 109.1 . .
C15 C14 H14B 109.1 . .
C13 C14 H14B 109.1 . .
H14A C14 H14B 107.8 . .
O7 C15 C14 106.0(3) . .
O7 C15 H15A 110.5 . .
C14 C15 H15A 110.5 . .
O7 C15 H15B 110.5 . .
C14 C15 H15B 110.5 . .
H15A C15 H15B 108.7 . .
C17 C16 C21 119.8(3) . .
C17 C16 H16 120.1 . .
C21 C16 H16 120.1 . .
C16 C17 C18 120.2(3) . .
C16 C17 C22 120.5(3) . .
C18 C17 C22 119.3(3) . .
C19 C18 C17 120.0(3) . .
C19 C18 H18 120.0 . .
C17 C18 H18 120.0 . .
C18 C19 C20 119.9(3) . .
C18 C19 C23 121.0(3) . .
C20 C19 C23 119.2(3) . .
C21 C20 C19 119.6(3) . .
C21 C20 H20 120.2 . .
C19 C20 H20 120.2 . .
O7 C21 C20 124.6(3) . .
O7 C21 C16 114.8(3) . .
C20 C21 C16 120.5(3) . .
O9 C22 O8 120.4(3) . .
O9 C22 C17 119.0(3) . .
O8 C22 C17 120.6(3) . .
O9 C22 Co1 56.26(18) . 2_464
O8 C22 Co1 64.56(19) . 2_464
C17 C22 Co1 171.2(3) . 2_464
O11 C23 O10 119.8(3) . .
O11 C23 C19 120.5(3) . .
O10 C23 C19 119.7(3) . .

loop_
_geom_bond_atom_site_label_1
_geom_bond_atom_site_label_2
_geom_bond_distance
_geom_bond_site_symmetry_2
Co1 O1 1.965(3) 1_344
Co1 O11 2.014(3) .
Co1 O9 2.068(3) 2_464
Co1 O13 2.142(3) .
Co1 O12 2.176(3) .
Co1 O8 2.250(3) 2_464
Co1 C22 2.482(4) 2_464
Co2 O3 1.998(3) .
Co2 O2 2.011(3) 2_787
Co2 O10 2.067(3) 2_576
Co2 N1 2.089(4) .
Co2 O5 2.106(3) .
O1 C1 1.244(5) .
O1 Co1 1.965(3) 1_766
O2 C1 1.243(5) .
O2 Co2 2.011(3) 2_787
O3 C8 1.254(4) .
O4 C8 1.243(4) .
O6 C4 1.369(4) .
O6 C11 1.435(4) .
O7 C21 1.369(4) .
O7 C15 1.434(4) .
O8 C22 1.267(4) .
O8 Co1 2.250(3) 2_464
O9 C22 1.260(5) .
O9 Co1 2.068(3) 2_464
O10 C23 1.262(4) .
O10 Co2 2.067(3) 2_576
O11 C23 1.250(4) .
N1 C9 1.095(9) .
C1 C2 1.496(5) .
C2 C3 1.391(5) .
C2 C7 1.391(5) .
C3 C4 1.387(5) .
C3 H3 0.9300 .
C4 C5 1.394(5) .
C5 C6 1.398(5) .
C5 H5A 0.9300 .
C6 C7 1.379(5) .
C6 C8 1.507(5) .
C7 H7 0.9300 .
C9 C10 1.573(11) .
C10 H10A 0.9600 .
C10 H10B 0.9600 .
C10 H10C 0.9600 .
C11 C12 1.508(5) .
C11 H11A 0.9700 .
C11 H11B 0.9700 .
C12 C13 1.521(5) .
C12 H12A 0.9700 .
C12 H12B 0.9700 .
C13 C14 1.530(5) .
C13 H13A 0.9700 .
C13 H13B 0.9700 .
C14 C15 1.516(5) .
C14 H14A 0.9700 .
C14 H14B 0.9700 .
C15 H15A 0.9700 .
C15 H15B 0.9700 .
C16 C17 1.385(5) .
C16 C21 1.396(5) .
C16 H16 0.9300 .
C17 C18 1.395(5) .
C17 C22 1.496(5) .
C18 C19 1.390(4) .
C18 H18 0.9300 .
C19 C20 1.404(4) .
C19 C23 1.489(5) .
C20 C21 1.384(5) .
C20 H20 0.9300 .
C22 Co1 2.482(4) 2_464

loop_
_geom_torsion_atom_site_label_1
_geom_torsion_atom_site_label_2
_geom_torsion_atom_site_label_3
_geom_torsion_atom_site_label_4
_geom_torsion
_geom_torsion_site_symmetry_1
_geom_torsion_site_symmetry_4
O2 Co2 O3 C8 -161.5(7) 2_787 .
O10 Co2 O3 C8 18.4(7) 2_576 .
N1 Co2 O3 C8 109.6(7) . .
O5 Co2 O3 C8 -72.6(7) . .
O1 Co1 O11 C23 99.9(13) 1_344 .
O9 Co1 O11 C23 -76.1(13) 2_464 .
O13 Co1 O11 C23 12.2(13) . .
O12 Co1 O11 C23 -168.9(13) . .
O8 Co1 O11 C23 -74.4(15) 2_464 .
C22 Co1 O11 C23 -72.8(14) 2_464 .
O3 Co2 N1 C9 -153(4) . .
O2 Co2 N1 C9 112(4) 2_787 .
O10 Co2 N1 C9 -48(4) 2_576 .
O5 Co2 N1 C9 43(4) . .
Co2 O2 C1 O1 -3.7(6) 2_787 .
Co2 O2 C1 C2 174.8(3) 2_787 .
Co1 O1 C1 O2 -58.8(9) 1_766 .
Co1 O1 C1 C2 122.7(7) 1_766 .
O2 C1 C2 C3 172.7(4) . .
O1 C1 C2 C3 -8.7(6) . .
O2 C1 C2 C7 -4.9(6) . .
O1 C1 C2 C7 173.7(4) . .
C7 C2 C3 C4 1.6(6) . .
C1 C2 C3 C4 -176.0(3) . .
C11 O6 C4 C3 -171.0(3) . .
C11 O6 C4 C5 8.9(6) . .
C2 C3 C4 O6 178.8(3) . .
C2 C3 C4 C5 -1.1(6) . .
O6 C4 C5 C6 179.8(3) . .
C3 C4 C5 C6 -0.3(6) . .
C4 C5 C6 C7 1.1(6) . .
C4 C5 C6 C8 -179.5(3) . .
C5 C6 C7 C2 -0.6(5) . .
C8 C6 C7 C2 180.0(3) . .
C3 C2 C7 C6 -0.7(5) . .
C1 C2 C7 C6 176.8(3) . .
Co2 O3 C8 O4 -9.5(10) . .
Co2 O3 C8 C6 170.8(5) . .
C7 C6 C8 O4 165.5(4) . .
C5 C6 C8 O4 -13.8(5) . .
C7 C6 C8 O3 -14.8(5) . .
C5 C6 C8 O3 165.9(4) . .
Co2 N1 C9 C10 -104(6) . .
C4 O6 C11 C12 178.2(3) . .
O6 C11 C12 C13 172.1(3) . .
C11 C12 C13 C14 -178.7(3) . .
C12 C13 C14 C15 179.0(3) . .
C21 O7 C15 C14 177.6(3) . .
C13 C14 C15 O7 174.0(3) . .
C21 C16 C17 C18 1.5(6) . .
C21 C16 C17 C22 -179.6(3) . .
C16 C17 C18 C19 -0.7(5) . .
C22 C17 C18 C19 -179.6(3) . .
C17 C18 C19 C20 -0.7(5) . .
C17 C18 C19 C23 179.1(3) . .
C18 C19 C20 C21 1.2(5) . .
C23 C19 C20 C21 -178.6(3) . .
C15 O7 C21 C20 7.3(6) . .
C15 O7 C21 C16 -174.5(3) . .
C19 C20 C21 O7 177.7(4) . .
C19 C20 C21 C16 -0.4(6) . .
C17 C16 C21 O7 -179.2(3) . .
C17 C16 C21 C20 -0.9(6) . .
Co1 O9 C22 O8 -7.7(4) 2_464 .
Co1 O9 C22 C17 171.3(3) 2_464 .
Co1 O8 C22 O9 7.0(4) 2_464 .
Co1 O8 C22 C17 -171.9(3) 2_464 .
C16 C17 C22 O9 171.6(4) . .
C18 C17 C22 O9 -9.4(5) . .
C16 C17 C22 O8 -9.4(6) . .
C18 C17 C22 O8 169.5(4) . .
C16 C17 C22 Co1 -133.3(17) . 2_464
C18 C17 C22 Co1 46(2) . 2_464
Co1 O11 C23 O10 -113.9(13) . .
Co1 O11 C23 C19 67.3(14) . .
Co2 O10 C23 O11 4.9(4) 2_576 .
Co2 O10 C23 C19 -176.2(3) 2_576 .
C18 C19 C23 O11 -10.7(5) . .
C20 C19 C23 O11 169.0(4) . .
C18 C19 C23 O10 170.4(3) . .
C20 C19 C23 O10 -9.8(5) . .

loop_
_platon_squeeze_void_nr
_platon_squeeze_void_average_x
_platon_squeeze_void_average_y
_platon_squeeze_void_average_z
_platon_squeeze_void_volume
_platon_squeeze_void_count_electrons
_platon_squeeze_void_content
1 0.000 0.000 0.500 150 23 ' '
